data_2218958
loop_
_publ_author_name
'Meng, Tuan-Jie'
'Qin, Xiao-Qiang'
'Zhao, Wen-Xian'
'Huang, Xian-Qiang'
'Wei, Guo-Dong'

_publ_section_title
;
 1,1'-[<i>o</i>-Phenylenebis(nitrilomethylidyne)]di-2-naphthol ethanol
 hemisolvate
;
_journal_coeditor_code CV2421
_journal_issue 8
_journal_name_full 'Acta Crystallographica Section E'
_journal_page_first o1520
_journal_paper_doi 10.1107/S1600536808021740
_journal_volume 64
_journal_year 2008
_chemical_formula_iupac 'C28 H20 N2 O2, 0.5(C2 H6 O)'
_chemical_formula_moiety 'C28 H20 N2 O2, 0.5(C2 H6 O)'
_chemical_formula_sum 'C29 H23 N2 O2.5'
_chemical_formula_weight 439.50
_chemical_name_systematic
;
1,1'-[o-Phenylenebis(nitrilomethylidyne)]di-2-naphthol ethanol hemisolvate
;
_space_group_IT_number 33
_symmetry_cell_setting orthorhombic
_symmetry_space_group_name_Hall 'P 2c -2n'
_symmetry_space_group_name_H-M 'P n a 21'
_atom_sites_solution_hydrogens geom
_atom_sites_solution_primary direct
_atom_sites_solution_secondary difmap
_audit_creation_method SHELXL-97
_cell_angle_alpha 90.00
_cell_angle_beta 90.00
_cell_angle_gamma 90.00
_cell_formula_units_Z 8
_cell_length_a 19.956(2)
_cell_length_b 12.4742(13)
_cell_length_c 18.189(2)
_cell_measurement_reflns_used 1646
_cell_measurement_temperature 298(2)
_cell_measurement_theta_max 28.118
_cell_measurement_theta_min 2.849
_cell_volume 4527.9(8)
_computing_cell_refinement 'SAINT (Siemens, 1996)'
_computing_data_collection 'SMART (Siemens, 1996)'
_computing_data_reduction 'SAINT (Siemens, 1996)'
_computing_molecular_graphics 'SHELXTL (Sheldrick, 2008)'
_computing_publication_material 'SHELXTL (Sheldrick, 2008)'
_computing_structure_refinement 'SHELXL97 (Sheldrick, 2008)'
_computing_structure_solution 'SHELXS97 (Sheldrick, 2008)'
_diffrn_ambient_temperature 298(2)
_diffrn_measured_fraction_theta_full 0.970
_diffrn_measured_fraction_theta_max 0.970
_diffrn_measurement_device_type 'Bruker SMART CCD area-detector'
_diffrn_measurement_method '\f and \w'
_diffrn_radiation_monochromator graphite
_diffrn_radiation_source 'fine-focus sealed tube'
_diffrn_radiation_type MoK\a
_diffrn_radiation_wavelength 0.71073
_diffrn_reflns_av_R_equivalents 0.1760
_diffrn_reflns_av_sigmaI/netI 0.1498
_diffrn_reflns_limit_h_max 23
_diffrn_reflns_limit_h_min -19
_diffrn_reflns_limit_k_max 14
_diffrn_reflns_limit_k_min -14
_diffrn_reflns_limit_l_max 21
_diffrn_reflns_limit_l_min -21
_diffrn_reflns_number 21755
_diffrn_reflns_theta_full 25.01
_diffrn_reflns_theta_max 25.01
_diffrn_reflns_theta_min 1.93
_exptl_absorpt_coefficient_mu 0.083
_exptl_absorpt_correction_T_max 0.9942
_exptl_absorpt_correction_T_min 0.9836
_exptl_absorpt_correction_type multi-scan
_exptl_absorpt_process_details '(SADABS; Sheldrick, 1996)'
_exptl_crystal_colour yellow
_exptl_crystal_density_diffrn 1.289
_exptl_crystal_density_method 'not measured'
_exptl_crystal_description block
_exptl_crystal_F_000 1848
_exptl_crystal_size_max 0.20
_exptl_crystal_size_mid 0.18
_exptl_crystal_size_min 0.07
_refine_diff_density_max 0.148
_refine_diff_density_min -0.160
_refine_ls_extinction_method none
_refine_ls_goodness_of_fit_ref 1.055
_refine_ls_hydrogen_treatment constr
_refine_ls_matrix_type full
_refine_ls_number_parameters 605
_refine_ls_number_reflns 4002
_refine_ls_number_restraints 1
_refine_ls_restrained_S_all 1.054
_refine_ls_R_factor_all 0.2266
_refine_ls_R_factor_gt 0.0937
_refine_ls_shift/su_max 0.001
_refine_ls_shift/su_mean 0.000
_refine_ls_structure_factor_coef Fsqd
_refine_ls_weighting_details 'calc w=1/[\s^2^(Fo^2^)+(0.026P)^2^] where P=(Fo^2^+2Fc^2^)/3'
_refine_ls_weighting_scheme calc
_refine_ls_wR_factor_gt 0.0948
_refine_ls_wR_factor_ref 0.1211
_reflns_number_gt 1545
_reflns_number_total 4002
_reflns_threshold_expression I>2\s(I)
_cod_data_source_file cv2421.cif
_cod_data_source_block I
_cod_database_code 2218958
_cod_database_fobs_code 2218958

loop_
_symmetry_equiv_pos_as_xyz
'x, y, z'
'-x, -y, z+1/2'
'x+1/2, -y+1/2, z'
'-x+1/2, y+1/2, z+1/2'

loop_
_atom_site_type_symbol
_atom_site_label
_atom_site_fract_x
_atom_site_fract_y
_atom_site_fract_z
_atom_site_U_iso_or_equiv
_atom_site_adp_type
_atom_site_calc_flag
_atom_site_refinement_flags
_atom_site_occupancy
N N1 0.4622(4) 0.4463(5) 0.2203(4) 0.061(2) Uani d . 1
N N2 0.5628(4) 0.3113(6) 0.1967(4) 0.065(2) Uani d . 1
N N3 0.2294(4) 0.5681(6) 0.1085(4) 0.061(2) Uani d . 1
N N4 0.1288(4) 0.7009(6) 0.1347(5) 0.069(2) Uani d . 1
O O1 0.5069(4) 0.5421(5) 0.1076(4) 0.087(2) Uani d . 1
H H1 0.5021 0.4946 0.1383 0.130 Uiso calc R 1
O O2 0.6557(3) 0.4250(5) 0.1367(4) 0.088(2) Uani d . 1
H H2 0.6266 0.4091 0.1666 0.132 Uiso calc R 1
O O3 0.1832(4) 0.4657(5) 0.2186(4) 0.090(2) Uani d . 1
H H3 0.1863 0.5130 0.1876 0.136 Uiso calc R 1
O O4 0.0335(4) 0.5789(5) 0.1839(4) 0.090(3) Uani d . 1
H H4 0.0640 0.5976 0.1565 0.136 Uiso calc R 1
O O5 0.1992(5) 0.5525(9) 0.3589(5) 0.175(5) Uani d . 1
H H5 0.1973 0.5175 0.3208 0.263 Uiso calc R 1
C C1 0.4667(5) 0.3606(7) 0.2677(5) 0.058(3) Uani d . 1
C C2 0.5175(6) 0.2856(7) 0.2548(5) 0.065(3) Uani d . 1
C C3 0.5266(6) 0.1963(8) 0.2979(6) 0.081(3) Uani d . 1
H H3A 0.5622 0.1499 0.2890 0.097 Uiso calc R 1
C C4 0.4820(6) 0.1766(8) 0.3547(6) 0.083(3) Uani d . 1
H H4A 0.4862 0.1145 0.3826 0.100 Uiso calc R 1
C C5 0.4317(6) 0.2479(8) 0.3701(6) 0.085(4) Uani d . 1
H H5A 0.4033 0.2357 0.4098 0.102 Uiso calc R 1
C C6 0.4232(6) 0.3379(8) 0.3269(5) 0.075(3) Uani d . 1
H H6 0.3881 0.3845 0.3370 0.090 Uiso calc R 1
C C7 0.4192(5) 0.5246(7) 0.2259(5) 0.058(3) Uani d . 1
H H7 0.3892 0.5234 0.2650 0.070 Uiso calc R 1
C C8 0.4156(6) 0.6088(8) 0.1773(6) 0.061(3) Uani d . 1
C C9 0.4628(6) 0.6155(8) 0.1181(7) 0.069(3) Uani d . 1
C C10 0.4633(6) 0.7026(9) 0.0693(6) 0.081(3) Uani d . 1
H H10 0.4929 0.7036 0.0299 0.097 Uiso calc R 1
C C11 0.4208(7) 0.7840(9) 0.0800(7) 0.085(4) Uani d . 1
H H11 0.4235 0.8436 0.0493 0.102 Uiso calc R 1
C C12 0.3710(6) 0.7826(8) 0.1374(6) 0.070(3) Uani d . 1
C C13 0.3675(5) 0.6957(8) 0.1864(6) 0.059(3) Uani d . 1
C C14 0.3169(6) 0.6970(9) 0.2400(5) 0.067(3) Uani d . 1
H H14 0.3126 0.6395 0.2723 0.081 Uiso calc R 1
C C15 0.2741(6) 0.7811(9) 0.2454(6) 0.082(4) Uani d . 1
H H15 0.2405 0.7791 0.2809 0.099 Uiso calc R 1
C C16 0.2785(6) 0.8696(9) 0.2000(7) 0.087(4) Uani d . 1
H H16 0.2497 0.9277 0.2056 0.104 Uiso calc R 1
C C17 0.3271(6) 0.8687(9) 0.1464(6) 0.082(4) Uani d . 1
H H17 0.3308 0.9274 0.1151 0.098 Uiso calc R 1
C C18 0.5801(5) 0.2358(8) 0.1518(5) 0.057(3) Uani d . 1
H H18 0.5614 0.1680 0.1578 0.069 Uiso calc R 1
C C19 0.6269(5) 0.2526(7) 0.0933(5) 0.053(3) Uani d . 1
C C20 0.6634(6) 0.3443(8) 0.0881(6) 0.070(3) Uani d . 1
C C21 0.7127(6) 0.3604(10) 0.0342(7) 0.090(4) Uani d . 1
H H21 0.7369 0.4242 0.0329 0.108 Uiso calc R 1
C C22 0.7249(7) 0.2819(12) -0.0164(7) 0.097(4) Uani d . 1
H H22 0.7582 0.2917 -0.0516 0.116 Uiso calc R 1
C C23 0.6875(6) 0.1859(11) -0.0156(6) 0.079(3) Uani d . 1
C C24 0.6383(6) 0.1729(8) 0.0383(6) 0.064(3) Uani d . 1
C C25 0.6016(6) 0.0770(9) 0.0364(5) 0.077(3) Uani d . 1
H H25 0.5687 0.0650 0.0717 0.093 Uiso calc R 1
C C26 0.6131(7) 0.0004(9) -0.0165(7) 0.091(4) Uani d . 1
H H26 0.5871 -0.0615 -0.0167 0.109 Uiso calc R 1
C C27 0.6626(8) 0.0126(11) -0.0696(7) 0.112(5) Uani d . 1
H H27 0.6701 -0.0399 -0.1050 0.134 Uiso calc R 1
C C28 0.6992(8) 0.1034(12) -0.0680(6) 0.104(5) Uani d . 1
H H28 0.7333 0.1124 -0.1022 0.125 Uiso calc R 1
C C29 0.2245(6) 0.6585(8) 0.0626(5) 0.061(3) Uani d . 1
C C30 0.1732(6) 0.7312(8) 0.0783(6) 0.061(3) Uani d . 1
C C31 0.1655(6) 0.8246(8) 0.0391(5) 0.073(3) Uani d . 1
H H31 0.1312 0.8723 0.0503 0.087 Uiso calc R 1
C C32 0.2102(7) 0.8460(9) -0.0176(7) 0.092(4) Uani d . 1
H H32 0.2059 0.9091 -0.0445 0.111 Uiso calc R 1
C C33 0.2607(8) 0.7748(11) -0.0346(6) 0.099(5) Uani d . 1
H H33 0.2894 0.7896 -0.0735 0.119 Uiso calc R 1
C C34 0.2692(6) 0.6825(10) 0.0052(6) 0.084(4) Uani d . 1
H H34 0.3043 0.6361 -0.0057 0.101 Uiso calc R 1
C C35 0.2738(6) 0.4901(9) 0.1006(5) 0.070(3) Uani d . 1
H H35 0.3048 0.4940 0.0625 0.085 Uiso calc R 1
C C36 0.2755(5) 0.4010(10) 0.1486(6) 0.065(3) Uani d . 1
C C37 0.2286(6) 0.3932(9) 0.2067(6) 0.070(3) Uani d . 1
C C38 0.2295(7) 0.3021(11) 0.2539(6) 0.095(4) Uani d . 1
H H38 0.1984 0.2963 0.2918 0.114 Uiso calc R 1
C C39 0.2755(7) 0.2246(10) 0.2437(7) 0.096(4) Uani d . 1
H H39 0.2760 0.1669 0.2760 0.115 Uiso calc R 1
C C40 0.3226(6) 0.2265(11) 0.1868(7) 0.082(3) Uani d . 1
C C41 0.3239(6) 0.3154(10) 0.1385(6) 0.070(3) Uani d . 1
C C42 0.3731(7) 0.3146(9) 0.0840(7) 0.090(4) Uani d . 1
H H42 0.3755 0.3720 0.0515 0.107 Uiso calc R 1
C C43 0.4186(6) 0.2309(11) 0.0766(9) 0.108(5) Uani d . 1
H H43 0.4513 0.2328 0.0403 0.130 Uiso calc R 1
C C44 0.4144(7) 0.1455(12) 0.1239(9) 0.110(5) Uani d . 1
H H44 0.4440 0.0884 0.1188 0.132 Uiso calc R 1
C C45 0.3684(7) 0.1434(11) 0.1771(8) 0.100(5) Uani d . 1
H H45 0.3668 0.0848 0.2087 0.120 Uiso calc R 1
C C46 0.1101(5) 0.7724(7) 0.1818(5) 0.062(3) Uani d . 1
H H46 0.1284 0.8409 0.1790 0.074 Uiso calc R 1
C C47 0.0611(6) 0.7490(8) 0.2394(5) 0.066(3) Uani d . 1
C C48 0.0233(6) 0.6535(10) 0.2340(6) 0.072(3) Uani d . 1
C C49 -0.0279(6) 0.6367(9) 0.2871(8) 0.089(4) Uani d . 1
H H49 -0.0544 0.5755 0.2842 0.107 Uiso calc R 1
C C50 -0.0385(7) 0.7058(12) 0.3396(6) 0.104(5) Uani d . 1
H H50 -0.0734 0.6908 0.3718 0.124 Uiso calc R 1
C C51 -0.0030(8) 0.7987(10) 0.3522(7) 0.095(4) Uani d . 1
C C52 0.0501(6) 0.8240(9) 0.2981(6) 0.076(3) Uani d . 1
C C53 0.0881(6) 0.9171(10) 0.3089(6) 0.084(4) Uani d . 1
H H53 0.1216 0.9349 0.2755 0.101 Uiso calc R 1
C C54 0.0765(8) 0.9826(9) 0.3685(8) 0.132(6) Uani d . 1
H H54 0.1031 1.0429 0.3757 0.159 Uiso calc R 1
C C55 0.0237(10) 0.9590(13) 0.4198(7) 0.134(7) Uani d . 1
H H55 0.0144 1.0041 0.4592 0.161 Uiso calc R 1
C C56 -0.0111(9) 0.8695(13) 0.4085(8) 0.124(6) Uani d . 1
H H56 -0.0445 0.8538 0.4425 0.148 Uiso calc R 1
C C57 0.1328(10) 0.5731(16) 0.3850(11) 0.188(8) Uani d . 1
H H57A 0.1299 0.6484 0.3977 0.226 Uiso calc R 1
H H57B 0.1020 0.5608 0.3446 0.226 Uiso calc R 1
C C58 0.1125(10) 0.5189(14) 0.4398(11) 0.220(9) Uani d . 1
H H58A 0.1198 0.4440 0.4307 0.329 Uiso calc R 1
H H58B 0.0656 0.5317 0.4473 0.329 Uiso calc R 1
H H58C 0.1369 0.5402 0.4830 0.329 Uiso calc R 1

loop_
_atom_site_aniso_label
_atom_site_aniso_U_11
_atom_site_aniso_U_22
_atom_site_aniso_U_33
_atom_site_aniso_U_12
_atom_site_aniso_U_13
_atom_site_aniso_U_23
N1 0.086(7) 0.021(4) 0.074(5) 0.002(4) -0.003(5) 0.004(4)
N2 0.056(6) 0.066(5) 0.073(6) 0.002(5) 0.004(5) -0.008(5)
N3 0.061(6) 0.059(5) 0.062(5) -0.004(5) -0.003(5) -0.008(5)
N4 0.069(7) 0.068(5) 0.070(6) -0.007(5) 0.004(6) 0.000(5)
O1 0.095(6) 0.086(5) 0.079(5) 0.006(5) 0.019(5) 0.007(4)
O2 0.068(6) 0.073(4) 0.123(6) -0.013(4) 0.019(5) 0.005(5)
O3 0.087(6) 0.113(5) 0.070(5) 0.013(5) 0.007(5) 0.010(4)
O4 0.095(7) 0.083(5) 0.093(5) -0.020(5) 0.004(5) -0.003(5)
O5 0.127(9) 0.277(13) 0.122(8) -0.038(10) 0.012(8) -0.059(8)
C1 0.059(8) 0.043(6) 0.073(7) -0.003(6) 0.007(6) -0.020(6)
C2 0.079(9) 0.050(6) 0.065(7) -0.017(6) 0.007(7) 0.007(6)
C3 0.072(9) 0.075(8) 0.096(9) 0.012(7) 0.012(8) 0.010(7)
C4 0.081(9) 0.088(8) 0.081(8) 0.011(7) 0.016(7) 0.030(7)
C5 0.093(10) 0.093(9) 0.070(8) 0.011(7) 0.036(7) 0.013(7)
C6 0.085(9) 0.078(8) 0.063(7) 0.011(7) 0.013(7) -0.002(6)
C7 0.076(8) 0.041(5) 0.058(6) -0.012(6) 0.000(6) -0.004(5)
C8 0.066(9) 0.057(7) 0.060(7) -0.013(6) 0.002(7) -0.009(6)
C9 0.074(10) 0.057(7) 0.077(8) 0.003(7) -0.016(8) -0.014(7)
C10 0.083(11) 0.081(8) 0.077(8) 0.000(8) 0.004(7) 0.002(7)
C11 0.094(11) 0.086(9) 0.075(9) -0.015(8) -0.007(8) 0.013(7)
C12 0.064(9) 0.073(7) 0.072(8) -0.001(7) -0.022(7) -0.011(7)
C13 0.065(8) 0.057(6) 0.054(6) -0.007(6) -0.022(7) -0.004(6)
C14 0.061(8) 0.076(7) 0.066(7) 0.001(7) -0.006(7) -0.015(6)
C15 0.068(10) 0.084(8) 0.094(9) -0.001(8) -0.013(7) -0.025(8)
C16 0.080(10) 0.070(8) 0.110(10) 0.011(7) -0.021(9) -0.020(8)
C17 0.079(10) 0.083(8) 0.082(9) -0.001(8) -0.014(8) 0.007(7)
C18 0.047(7) 0.062(6) 0.062(7) -0.007(6) -0.002(6) 0.021(6)
C19 0.062(8) 0.032(5) 0.066(7) 0.014(5) 0.005(6) 0.007(5)
C20 0.074(9) 0.044(6) 0.091(8) 0.009(6) 0.008(7) 0.006(6)
C21 0.075(10) 0.088(9) 0.107(10) -0.007(8) 0.024(8) 0.031(8)
C22 0.090(11) 0.109(11) 0.091(10) 0.010(9) 0.019(9) 0.037(8)
C23 0.075(9) 0.109(10) 0.053(7) 0.023(8) 0.016(7) 0.028(7)
C24 0.064(8) 0.050(6) 0.077(8) 0.008(6) -0.009(7) 0.021(6)
C25 0.098(10) 0.083(8) 0.050(6) 0.041(7) -0.010(6) -0.004(6)
C26 0.104(11) 0.094(9) 0.074(8) 0.008(8) -0.025(8) 0.000(8)
C27 0.153(17) 0.113(11) 0.069(9) 0.035(11) -0.011(10) -0.013(9)
C28 0.129(14) 0.130(11) 0.052(7) 0.044(11) 0.015(8) 0.001(9)
C29 0.076(9) 0.058(6) 0.050(6) -0.009(6) -0.011(6) -0.013(6)
C30 0.070(9) 0.058(7) 0.053(7) -0.009(6) -0.004(6) -0.009(6)
C31 0.091(10) 0.074(7) 0.053(6) -0.015(6) 0.002(7) 0.009(6)
C32 0.125(12) 0.080(9) 0.072(8) -0.024(9) -0.020(9) -0.005(7)
C33 0.135(15) 0.099(10) 0.064(8) -0.042(10) 0.003(8) 0.001(8)
C34 0.083(10) 0.105(10) 0.065(7) -0.024(8) 0.021(7) -0.012(7)
C35 0.070(9) 0.085(7) 0.057(7) -0.018(7) 0.004(6) -0.021(6)
C36 0.030(7) 0.098(9) 0.066(8) -0.002(7) 0.003(6) -0.013(7)
C37 0.046(8) 0.098(9) 0.067(8) 0.006(7) -0.015(7) -0.005(7)
C38 0.096(12) 0.126(10) 0.062(8) 0.000(9) -0.013(8) 0.029(8)
C39 0.087(11) 0.108(10) 0.091(10) 0.000(9) -0.020(9) 0.019(8)
C40 0.067(10) 0.093(9) 0.085(9) 0.000(8) -0.007(8) -0.011(8)
C41 0.045(8) 0.095(9) 0.069(8) -0.009(7) 0.002(7) -0.012(7)
C42 0.085(10) 0.079(8) 0.105(10) -0.007(8) -0.005(9) -0.013(7)
C43 0.068(11) 0.093(10) 0.163(13) 0.009(9) 0.000(9) -0.017(10)
C44 0.072(12) 0.096(11) 0.161(15) 0.010(9) -0.014(11) -0.032(11)
C45 0.081(12) 0.089(9) 0.130(14) -0.009(9) -0.014(10) -0.006(9)
C46 0.061(8) 0.062(6) 0.063(7) -0.005(6) -0.010(6) 0.012(6)
C47 0.061(8) 0.076(7) 0.060(7) 0.005(7) -0.009(6) 0.012(6)
C48 0.060(9) 0.093(9) 0.063(7) 0.002(8) -0.002(7) 0.031(7)
C49 0.064(9) 0.098(9) 0.105(10) 0.006(7) -0.008(9) 0.028(8)
C50 0.118(13) 0.123(12) 0.070(9) 0.050(11) 0.026(9) 0.015(9)
C51 0.138(14) 0.078(10) 0.070(9) 0.051(9) -0.003(10) 0.004(8)
C52 0.087(10) 0.084(9) 0.056(7) 0.026(8) 0.000(7) 0.013(7)
C53 0.098(11) 0.085(8) 0.069(8) 0.028(8) -0.012(7) -0.007(7)
C54 0.198(18) 0.112(11) 0.087(9) 0.065(11) -0.040(11) -0.025(9)
C55 0.21(2) 0.130(13) 0.060(9) 0.080(14) 0.012(11) -0.013(10)
C56 0.176(18) 0.116(11) 0.078(10) 0.077(12) 0.017(10) 0.023(10)
C57 0.17(2) 0.26(2) 0.134(17) 0.003(19) -0.054(16) 0.041(15)
C58 0.24(2) 0.26(2) 0.157(17) -0.066(17) -0.024(17) 0.073(14)

loop_
_atom_type_symbol
_atom_type_description
_atom_type_scat_dispersion_real
_atom_type_scat_dispersion_imag
_atom_type_scat_source
C C 0.0033 0.0000 'International Tables Vol C Tables 4.2.6.8 and 6.1.1.4'
H H 0.0000 0.0000 'International Tables Vol C Tables 4.2.6.8 and 6.1.1.4'
N N 0.0061 0.0000 'International Tables Vol C Tables 4.2.6.8 and 6.1.1.4'
O O 0.0106 0.0000 'International Tables Vol C Tables 4.2.6.8 and 6.1.1.4'

loop_
_geom_angle_atom_site_label_1
_geom_angle_atom_site_label_2
_geom_angle_atom_site_label_3
_geom_angle
C7 N1 C1 125.2(9)
C18 N2 C2 118.2(8)
C35 N3 C29 124.9(10)
C46 N4 C30 118.6(9)
C9 O1 H1 109.5
C20 O2 H2 109.5
C37 O3 H3 109.5
C48 O4 H4 109.5
C57 O5 H5 109.5
N1 C1 C2 117.5(10)
N1 C1 C6 126.4(10)
C2 C1 C6 116.1(9)
C3 C2 C1 122.8(11)
C3 C2 N2 121.4(11)
C1 C2 N2 115.6(9)
C2 C3 C4 118.9(11)
C2 C3 H3A 120.5
C4 C3 H3A 120.5
C5 C4 C3 120.6(10)
C5 C4 H4A 119.7
C3 C4 H4A 119.7
C4 C5 C6 120.1(10)
C4 C5 H5A 120.0
C6 C5 H5A 120.0
C5 C6 C1 121.5(10)
C5 C6 H6 119.3
C1 C6 H6 119.3
N1 C7 C8 123.9(10)
N1 C7 H7 118.0
C8 C7 H7 118.0
C7 C8 C9 119.5(11)
C7 C8 C13 122.1(11)
C9 C8 C13 118.3(10)
O1 C9 C10 116.9(12)
O1 C9 C8 121.4(11)
C10 C9 C8 121.7(11)
C11 C10 C9 119.5(12)
C11 C10 H10 120.3
C9 C10 H10 120.3
C10 C11 C12 122.2(11)
C10 C11 H11 118.9
C12 C11 H11 118.9
C17 C12 C13 119.3(12)
C17 C12 C11 120.5(12)
C13 C12 C11 120.2(11)
C12 C13 C14 117.8(11)
C12 C13 C8 118.1(11)
C14 C13 C8 124.1(10)
C15 C14 C13 120.8(11)
C15 C14 H14 119.6
C13 C14 H14 119.6
C14 C15 C16 122.3(12)
C14 C15 H15 118.8
C16 C15 H15 118.8
C17 C16 C15 117.5(12)
C17 C16 H16 121.2
C15 C16 H16 121.2
C16 C17 C12 122.1(12)
C16 C17 H17 118.9
C12 C17 H17 118.9
N2 C18 C19 122.5(9)
N2 C18 H18 118.8
C19 C18 H18 118.8
C20 C19 C24 116.9(10)
C20 C19 C18 121.6(10)
C24 C19 C18 121.5(9)
O2 C20 C19 121.5(10)
O2 C20 C21 115.5(11)
C19 C20 C21 123.0(11)
C22 C21 C20 119.5(12)
C22 C21 H21 120.2
C20 C21 H21 120.2
C21 C22 C23 120.5(13)
C21 C22 H22 119.8
C23 C22 H22 119.8
C24 C23 C22 118.5(12)
C24 C23 C28 120.1(13)
C22 C23 C28 121.4(13)
C23 C24 C25 116.6(11)
C23 C24 C19 121.5(11)
C25 C24 C19 121.9(10)
C26 C25 C24 121.5(12)
C26 C25 H25 119.3
C24 C25 H25 119.3
C25 C26 C27 122.0(13)
C25 C26 H26 119.0
C27 C26 H26 119.0
C28 C27 C26 117.5(14)
C28 C27 H27 121.3
C26 C27 H27 121.3
C27 C28 C23 122.3(14)
C27 C28 H28 118.9
C23 C28 H28 118.9
C30 C29 C34 118.6(10)
C30 C29 N3 116.8(10)
C34 C29 N3 124.6(11)
C31 C30 C29 121.7(11)
C31 C30 N4 122.4(11)
C29 C30 N4 115.8(9)
C30 C31 C32 118.5(11)
C30 C31 H31 120.8
C32 C31 H31 120.8
C33 C32 C31 120.7(12)
C33 C32 H32 119.6
C31 C32 H32 119.6
C34 C33 C32 121.0(13)
C34 C33 H33 119.5
C32 C33 H33 119.5
C33 C34 C29 119.5(12)
C33 C34 H34 120.3
C29 C34 H34 120.3
N3 C35 C36 121.8(10)
N3 C35 H35 119.1
C36 C35 H35 119.1
C35 C36 C37 120.0(11)
C35 C36 C41 121.0(11)
C37 C36 C41 118.9(11)
O3 C37 C36 122.6(11)
O3 C37 C38 117.6(12)
C36 C37 C38 119.8(12)
C39 C38 C37 119.9(13)
C39 C38 H38 120.0
C37 C38 H38 120.0
C38 C39 C40 123.3(13)
C38 C39 H39 118.4
C40 C39 H39 118.4
C45 C40 C39 121.4(15)
C45 C40 C41 119.5(13)
C39 C40 C41 119.0(13)
C42 C41 C40 116.6(12)
C42 C41 C36 124.3(12)
C40 C41 C36 119.1(12)
C43 C42 C41 122.3(13)
C43 C42 H42 118.9
C41 C42 H42 118.9
C44 C43 C42 118.9(14)
C44 C43 H43 120.6
C42 C43 H43 120.6
C45 C44 C43 120.8(16)
C45 C44 H44 119.6
C43 C44 H44 119.6
C44 C45 C40 121.9(15)
C44 C45 H45 119.0
C40 C45 H45 119.0
N4 C46 C47 122.0(9)
N4 C46 H46 119.0
C47 C46 H46 119.0
C48 C47 C52 121.3(11)
C48 C47 C46 118.4(10)
C52 C47 C46 120.3(11)
O4 C48 C47 124.1(11)
O4 C48 C49 118.5(12)
C47 C48 C49 117.4(12)
C50 C49 C48 121.1(13)
C50 C49 H49 119.4
C48 C49 H49 119.4
C49 C50 C51 126.5(14)
C49 C50 H50 116.7
C51 C50 H50 116.7
C56 C51 C50 127.6(17)
C56 C51 C52 116.5(14)
C50 C51 C52 115.9(12)
C53 C52 C47 124.2(12)
C53 C52 C51 118.1(12)
C47 C52 C51 117.7(12)
C54 C53 C52 120.7(13)
C54 C53 H53 119.6
C52 C53 H53 119.6
C53 C54 C55 120.9(14)
C53 C54 H54 119.6
C55 C54 H54 119.6
C56 C55 C54 117.0(14)
C56 C55 H55 121.5
C54 C55 H55 121.5
C55 C56 C51 126.8(17)
C55 C56 H56 116.6
C51 C56 H56 116.6
C58 C57 O5 117.4(19)
C58 C57 H57A 108.0
O5 C57 H57A 108.0
C58 C57 H57B 108.0
O5 C57 H57B 108.0
H57A C57 H57B 107.2
C57 C58 H58A 109.5
C57 C58 H58B 109.5
H58A C58 H58B 109.5
C57 C58 H58C 109.5
H58A C58 H58C 109.5
H58B C58 H58C 109.5

loop_
_geom_bond_atom_site_label_1
_geom_bond_atom_site_label_2
_geom_bond_distance
N1 C7 1.304(9)
N1 C1 1.376(10)
N2 C18 1.294(10)
N2 C2 1.426(10)
N3 C35 1.324(11)
N3 C29 1.406(10)
N4 C46 1.292(10)
N4 C30 1.408(11)
O1 C9 1.284(11)
O1 H1 0.8200
O2 C20 1.348(10)
O2 H2 0.8200
O3 C37 1.299(10)
O3 H3 0.8200
O4 C48 1.319(12)
O4 H4 0.8200
O5 C57 1.43(2)
O5 H5 0.8200
C1 C2 1.400(12)
C1 C6 1.411(12)
C2 C3 1.374(12)
C3 C4 1.387(13)
C3 H3A 0.9300
C4 C5 1.369(12)
C4 H4A 0.9300
C5 C6 1.381(12)
C5 H5A 0.9300
C6 H6 0.9300
C7 C8 1.374(12)
C7 H7 0.9300
C8 C9 1.434(14)
C8 C13 1.456(13)
C9 C10 1.402(13)
C10 C11 1.337(14)
C10 H10 0.9300
C11 C12 1.442(14)
C11 H11 0.9300
C12 C17 1.396(13)
C12 C13 1.405(12)
C13 C14 1.405(12)
C14 C15 1.357(12)
C14 H14 0.9300
C15 C16 1.381(12)
C15 H15 0.9300
C16 C17 1.377(14)
C16 H16 0.9300
C17 H17 0.9300
C18 C19 1.432(12)
C18 H18 0.9300
C19 C20 1.359(12)
C19 C24 1.428(12)
C20 C21 1.404(13)
C21 C22 1.366(14)
C21 H21 0.9300
C22 C23 1.411(14)
C22 H22 0.9300
C23 C24 1.398(13)
C23 C28 1.421(15)
C24 C25 1.403(13)
C25 C26 1.377(13)
C25 H25 0.9300
C26 C27 1.389(16)
C26 H26 0.9300
C27 C28 1.349(15)
C27 H27 0.9300
C28 H28 0.9300
C29 C30 1.398(12)
C29 C34 1.405(13)
C30 C31 1.374(12)
C31 C32 1.389(14)
C31 H31 0.9300
C32 C33 1.378(14)
C32 H32 0.9300
C33 C34 1.370(14)
C33 H33 0.9300
C34 H34 0.9300
C35 C36 1.414(13)
C35 H35 0.9300
C36 C37 1.415(13)
C36 C41 1.452(14)
C37 C38 1.424(12)
C38 C39 1.347(14)
C38 H38 0.9300
C39 C40 1.397(14)
C39 H39 0.9300
C40 C45 1.392(15)
C40 C41 1.415(14)
C41 C42 1.394(13)
C42 C43 1.390(14)
C42 H42 0.9300
C43 C44 1.371(16)
C43 H43 0.9300
C44 C45 1.335(16)
C44 H44 0.9300
C45 H45 0.9300
C46 C47 1.463(12)
C46 H46 0.9300
C47 C48 1.413(13)
C47 C52 1.436(13)
C48 C49 1.421(14)
C49 C50 1.304(13)
C49 H49 0.9300
C50 C51 1.377(16)
C50 H50 0.9300
C51 C56 1.361(14)
C51 C52 1.480(16)
C52 C53 1.401(14)
C53 C54 1.377(15)
C53 H53 0.9300
C54 C55 1.437(18)
C54 H54 0.9300
C55 C56 1.332(19)
C55 H55 0.9300
C56 H56 0.9300
C57 C58 1.271(18)
C57 H57A 0.9700
C57 H57B 0.9700
C58 H58A 0.9600
C58 H58B 0.9600
C58 H58C 0.9600

loop_
_geom_contact_atom_site_label_1
_geom_contact_atom_site_label_2
_geom_contact_distance
_geom_contact_site_symmetry_2
_geom_contact_publ_flag
C8 C35 3.485(16) . y
C12 C34 3.387(16) . y
C15 C46 3.473(15) . y
C1 C54 3.462(17) 3_565 y
C7 C52 3.481(15) 3_565 y
C9 C47 3.402(16) 3_565 y
C13 C49 3.475(16) 3_565 y
C19 C37 3.418(15) 3_555 y
C26 C29 3.308(17) 3_555 y

loop_
_geom_hbond_atom_site_label_D
_geom_hbond_atom_site_label_H
_geom_hbond_atom_site_label_A
_geom_hbond_distance_DH
_geom_hbond_distance_HA
_geom_hbond_distance_DA
_geom_hbond_angle_DHA
O5 H5 O3 0.82 1.99 2.790(11) 165.9
O4 H4 N4 0.82 1.87 2.594(11) 147.0
O3 H3 N3 0.82 1.81 2.550(10) 148.9
O2 H2 N2 0.82 1.85 2.578(10) 147.7
O1 H1 N1 0.82 1.79 2.535(9) 149.4

loop_
_cod_related_entry_id
_cod_related_entry_database
_cod_related_entry_code
1 ChemSpider 30655559
